data_1512206
loop_
_publ_author_name
'Dange, Nitin S.'
'Hong, Bor-Cherng'
'Lee, Chih-Ching'
'Lee, Gene-Hsiang'

_publ_section_title
;
 One-Pot Asymmetric Synthesis of Seven-Membered Carbocycles
 Cyclohepta[b]indoles via a Sequential Organocatalytic Michael/Double
 Friedel-Crafts Alkylation Reaction.
;
_journal_issue 15
_journal_name_full 'Organic letters'
_journal_page_first 3914
_journal_page_last 3917
_journal_paper_doi 10.1021/ol4016749
_journal_volume 15
_journal_year 2013
_chemical_absolute_configuration ad
_chemical_formula_sum 'C34 H31 Br Cl2 N4'
_chemical_formula_weight 646.44
_chemical_name_systematic
; 
 ? 
;
_space_group_IT_number 4
_symmetry_cell_setting monoclinic
_symmetry_space_group_name_Hall 'P 2yb'
_symmetry_space_group_name_H-M 'P 1 21 1'
_atom_sites_solution_hydrogens geom
_atom_sites_solution_primary direct
_atom_sites_solution_secondary difmap
_audit_creation_method SHELXL-97
_cell_angle_alpha 90.00
_cell_angle_beta 109.8306(11)
_cell_angle_gamma 90.00
_cell_formula_units_Z 2
_cell_length_a 12.0729(6)
_cell_length_b 9.5122(5)
_cell_length_c 13.6363(7)
_cell_measurement_reflns_used 5277
_cell_measurement_temperature 150(2)
_cell_measurement_theta_max 24.67
_cell_measurement_theta_min 2.67
_cell_volume 1473.13(13)
_computing_cell_refinement 'Bruker SAINT'
_computing_data_collection 'Bruker SMART'
_computing_data_reduction 'Bruker SAINT'
_computing_molecular_graphics 'Bruker SHELXTL'
_computing_publication_material 'Bruker SHELXTL'
_computing_structure_refinement 'SHELXL-97 (Sheldrick, 1997)'
_computing_structure_solution 'SHELXS-97 (Sheldrick, 1990)'
_diffrn_ambient_temperature 150(2)
_diffrn_measured_fraction_theta_full 0.998
_diffrn_measured_fraction_theta_max 0.998
_diffrn_measurement_device_type 'CCD area detector'
_diffrn_measurement_method 'phi and omega scans'
_diffrn_radiation_monochromator graphite
_diffrn_radiation_source 'fine-focus sealed tube'
_diffrn_radiation_type MoK\a
_diffrn_radiation_wavelength 0.71073
_diffrn_reflns_av_R_equivalents 0.0343
_diffrn_reflns_av_sigmaI/netI 0.0436
_diffrn_reflns_limit_h_max 15
_diffrn_reflns_limit_h_min -15
_diffrn_reflns_limit_k_max 12
_diffrn_reflns_limit_k_min -12
_diffrn_reflns_limit_l_max 17
_diffrn_reflns_limit_l_min -17
_diffrn_reflns_number 19113
_diffrn_reflns_theta_full 27.50
_diffrn_reflns_theta_max 27.50
_diffrn_reflns_theta_min 1.95
_exptl_absorpt_coefficient_mu 1.608
_exptl_absorpt_correction_T_max 0.8557
_exptl_absorpt_correction_T_min 0.5002
_exptl_absorpt_correction_type multi-scan
_exptl_crystal_colour light-brown
_exptl_crystal_density_diffrn 1.457
_exptl_crystal_density_meas ?
_exptl_crystal_density_method 'not measured'
_exptl_crystal_description plate
_exptl_crystal_F_000 664
_exptl_crystal_size_max 0.50
_exptl_crystal_size_mid 0.27
_exptl_crystal_size_min 0.10
_refine_diff_density_max 1.383
_refine_diff_density_min -0.668
_refine_diff_density_rms 0.070
_refine_ls_abs_structure_details 'Flack H D (1983), Acta Cryst. A39, 876-881'
_refine_ls_abs_structure_Flack -0.005(7)
_refine_ls_extinction_method none
_refine_ls_goodness_of_fit_ref 1.023
_refine_ls_hydrogen_treatment constr
_refine_ls_matrix_type full
_refine_ls_number_parameters 371
_refine_ls_number_reflns 6722
_refine_ls_number_restraints 1
_refine_ls_restrained_S_all 1.023
_refine_ls_R_factor_all 0.0502
_refine_ls_R_factor_gt 0.0445
_refine_ls_shift/su_max 0.001
_refine_ls_shift/su_mean 0.000
_refine_ls_structure_factor_coef Fsqd
_refine_ls_weighting_details 'calc w=1/[\s^2^(Fo^2^)+(0.0647P)^2^+0.5109P] where P=(Fo^2^+2Fc^2^)/3'
_refine_ls_weighting_scheme calc
_refine_ls_wR_factor_gt 0.1056
_refine_ls_wR_factor_ref 0.1096
_reflns_number_gt 6088
_reflns_number_total 6722
_reflns_threshold_expression >2sigma(I)
_cod_data_source_file ol4016749_si_003.cif
_cod_data_source_block ic16056
_cod_depositor_comments
;
The following automatic conversions were performed:

'_symmetry_cell_setting' value 'Monoclinic' changed to 'monoclinic'
according to /home/saulius/struct/CIF-dictionaries/cif_core.dic
dictionary named 'cif_core.dic' version 2.4.2 from 2011-04-26.

Automatic conversion script
Id: cif_fix_values 1891 2012-01-12 08:04:46Z andrius 

The following automatic conversions were performed:

'_exptl_crystal_density_meas' value 'not_measured' was changed to '?'
- the value is perceived as not measured.

Automatic conversion script
Id: cif_fix_values 3008 2015-01-20 13:52:24Z robertas 
;
_cod_original_sg_symbol_H-M P2(1)
_cod_database_code 1512206

loop_
_symmetry_equiv_pos_as_xyz
'x, y, z'
'-x, y+1/2, -z'

loop_
_atom_site_label
_atom_site_type_symbol
_atom_site_fract_x
_atom_site_fract_y
_atom_site_fract_z
_atom_site_U_iso_or_equiv
_atom_site_adp_type
_atom_site_occupancy
_atom_site_symmetry_multiplicity
_atom_site_calc_flag
_atom_site_refinement_flags
Br1 Br 0.09814(3) 0.38849(4) 0.79078(2) 0.03555(10) Uani 1 1 d .
N1 N 0.2871(2) -0.0519(3) 0.4620(2) 0.0226(5) Uani 1 1 d .
H1 H 0.2824 -0.0216 0.5214 0.027 Uiso 1 1 calc R
N2 N 0.2400(2) 0.3306(3) 0.6151(2) 0.0242(5) Uani 1 1 d .
N3 N 0.4769(3) 0.1774(3) 0.2249(2) 0.0352(7) Uani 1 1 d .
N4 N 0.1980(3) 0.0966(3) -0.0552(2) 0.0363(7) Uani 1 1 d .
C1 C 0.3416(3) -0.1742(3) 0.4500(2) 0.0214(6) Uani 1 1 d .
C2 C 0.4014(3) -0.2749(4) 0.5224(3) 0.0262(6) Uani 1 1 d .
H2 H 0.4099 -0.2658 0.5940 0.031 Uiso 1 1 calc R
C3 C 0.4479(3) -0.3883(4) 0.4870(3) 0.0285(7) Uani 1 1 d .
H3 H 0.4891 -0.4588 0.5349 0.034 Uiso 1 1 calc R
C4 C 0.4355(3) -0.4016(3) 0.3813(3) 0.0281(7) Uani 1 1 d .
H4 H 0.4672 -0.4817 0.3587 0.034 Uiso 1 1 calc R
C5 C 0.3780(3) -0.3005(3) 0.3096(2) 0.0241(6) Uani 1 1 d .
H5 H 0.3706 -0.3099 0.2384 0.029 Uiso 1 1 calc R
C6 C 0.3307(3) -0.1835(3) 0.3438(2) 0.0211(6) Uani 1 1 d .
C7 C 0.2657(3) -0.0612(3) 0.2935(2) 0.0210(6) Uani 1 1 d .
C8 C 0.2254(3) -0.0316(3) 0.1787(2) 0.0230(6) Uani 1 1 d .
H8A H 0.1393 -0.0468 0.1497 0.028 Uiso 1 1 calc R
H8B H 0.2628 -0.1009 0.1456 0.028 Uiso 1 1 calc R
C9 C 0.2525(3) 0.1180(3) 0.1475(2) 0.0221(6) Uani 1 1 d .
C10 C 0.1822(3) 0.2390(3) 0.1772(2) 0.0226(6) Uani 1 1 d .
H10 H 0.0970 0.2129 0.1498 0.027 Uiso 1 1 calc R
C11 C 0.2161(3) 0.2615(3) 0.2954(2) 0.0229(6) Uani 1 1 d .
H11A H 0.1851 0.3543 0.3066 0.027 Uiso 1 1 calc R
H11B H 0.3030 0.2667 0.3253 0.027 Uiso 1 1 calc R
C12 C 0.1743(3) 0.1517(3) 0.3581(2) 0.0227(6) Uani 1 1 d .
H12 H 0.0897 0.1311 0.3184 0.027 Uiso 1 1 calc R
C13 C 0.2411(2) 0.0160(3) 0.3686(2) 0.0202(6) Uani 1 1 d .
C14 C 0.2668(3) 0.2916(3) 0.5284(2) 0.0247(6) Uani 1 1 d .
H14 H 0.3367 0.3181 0.5159 0.030 Uiso 1 1 calc R
C15 C 0.1807(3) 0.2107(3) 0.4633(2) 0.0217(6) Uani 1 1 d .
C16 C 0.0941(3) 0.1927(3) 0.5125(2) 0.0232(6) Uani 1 1 d .
C17 C -0.0118(3) 0.1184(4) 0.4838(3) 0.0314(8) Uani 1 1 d .
H17 H -0.0369 0.0646 0.4215 0.038 Uiso 1 1 calc R
C18 C -0.0795(3) 0.1244(4) 0.5473(3) 0.0368(8) Uani 1 1 d .
H18 H -0.1515 0.0738 0.5287 0.044 Uiso 1 1 calc R
C19 C -0.0431(3) 0.2044(4) 0.6388(3) 0.0308(7) Uani 1 1 d .
H19 H -0.0917 0.2091 0.6808 0.037 Uiso 1 1 calc R
C20 C 0.0614(3) 0.2760(3) 0.6688(2) 0.0266(7) Uani 1 1 d .
C21 C 0.1335(3) 0.2707(3) 0.6073(2) 0.0218(6) Uani 1 1 d .
C22 C 0.3249(3) 0.4015(4) 0.7033(2) 0.0289(6) Uani 1 1 d .
H22A H 0.2823 0.4681 0.7335 0.035 Uiso 1 1 calc R
H22B H 0.3790 0.4569 0.6778 0.035 Uiso 1 1 calc R
C23 C 0.3971(3) 0.3037(4) 0.7885(3) 0.0273(7) Uani 1 1 d .
C24 C 0.3914(3) 0.1598(4) 0.7782(3) 0.0325(7) Uani 1 1 d .
H24 H 0.3359 0.1188 0.7180 0.039 Uiso 1 1 calc R
C25 C 0.4664(4) 0.0728(5) 0.8554(4) 0.0454(10) Uani 1 1 d .
H25 H 0.4618 -0.0265 0.8478 0.054 Uiso 1 1 calc R
C26 C 0.5469(4) 0.1332(6) 0.9425(4) 0.0554(13) Uani 1 1 d .
H26 H 0.5990 0.0751 0.9946 0.066 Uiso 1 1 calc R
C27 C 0.5522(4) 0.2762(6) 0.9545(3) 0.0502(11) Uani 1 1 d .
H27 H 0.6073 0.3167 1.0152 0.060 Uiso 1 1 calc R
C28 C 0.4774(3) 0.3622(4) 0.8782(3) 0.0364(9) Uani 1 1 d .
H28 H 0.4811 0.4613 0.8872 0.044 Uiso 1 1 calc R
C29 C 0.3802(3) 0.1488(4) 0.1919(2) 0.0261(7) Uani 1 1 d .
C30 C 0.2228(3) 0.1118(3) 0.0323(3) 0.0249(6) Uani 1 1 d .
C31 C 0.1965(3) 0.3764(4) 0.1233(2) 0.0273(6) Uani 1 1 d .
H31A H 0.2782 0.4106 0.1562 0.033 Uiso 1 1 calc R
H31B H 0.1850 0.3558 0.0493 0.033 Uiso 1 1 calc R
C32 C 0.1121(4) 0.4934(4) 0.1276(3) 0.0399(9) Uani 1 1 d .
H32A H 0.0317 0.4542 0.1092 0.048 Uiso 1 1 calc R
H32B H 0.1353 0.5300 0.1997 0.048 Uiso 1 1 calc R
C33 C 0.1106(3) 0.6132(4) 0.0544(3) 0.0366(8) Uani 1 1 d .
H33A H 0.1903 0.6515 0.0714 0.055 Uiso 1 1 calc R
H33B H 0.0576 0.6872 0.0620 0.055 Uiso 1 1 calc R
H33C H 0.0831 0.5788 -0.0176 0.055 Uiso 1 1 calc R
C34 C 0.1413(3) 0.8910(5) 0.7358(3) 0.0384(7) Uani 1 1 d .
H34A H 0.0639 0.8974 0.6794 0.046 Uiso 1 1 calc R
H34B H 0.1624 0.9858 0.7665 0.046 Uiso 1 1 calc R
Cl1 Cl 0.13237(10) 0.77339(11) 0.83174(9) 0.0478(2) Uani 1 1 d .
Cl2 Cl 0.24751(15) 0.83308(13) 0.68503(13) 0.0759(5) Uani 1 1 d .

loop_
_atom_site_aniso_label
_atom_site_aniso_U_11
_atom_site_aniso_U_22
_atom_site_aniso_U_33
_atom_site_aniso_U_23
_atom_site_aniso_U_13
_atom_site_aniso_U_12
Br1 0.0509(2) 0.03336(17) 0.02674(15) -0.00145(16) 0.01883(13) 0.00860(17)
N1 0.0250(13) 0.0230(12) 0.0204(12) -0.0007(10) 0.0087(10) 0.0018(10)
N2 0.0282(13) 0.0224(12) 0.0225(13) -0.0007(10) 0.0094(11) -0.0013(11)
N3 0.0287(16) 0.0410(18) 0.0340(15) -0.0031(14) 0.0083(12) -0.0021(13)
N4 0.0529(19) 0.0288(16) 0.0239(16) 0.0001(12) 0.0088(14) 0.0002(14)
C1 0.0177(13) 0.0226(14) 0.0248(15) 0.0015(12) 0.0085(12) -0.0012(11)
C2 0.0265(15) 0.0266(15) 0.0263(15) 0.0056(13) 0.0101(13) 0.0010(13)
C3 0.0245(15) 0.0273(17) 0.0336(18) 0.0088(14) 0.0094(14) 0.0030(13)
C4 0.0248(16) 0.0216(16) 0.0386(19) 0.0015(13) 0.0116(14) 0.0051(12)
C5 0.0241(14) 0.0219(15) 0.0271(15) -0.0005(12) 0.0098(12) -0.0004(12)
C6 0.0211(14) 0.0206(15) 0.0221(15) -0.0003(12) 0.0081(12) -0.0031(11)
C7 0.0250(14) 0.0170(13) 0.0235(15) 0.0000(11) 0.0115(12) 0.0002(11)
C8 0.0286(15) 0.0168(14) 0.0236(15) 0.0004(11) 0.0087(12) 0.0024(12)
C9 0.0276(15) 0.0200(14) 0.0171(14) 0.0000(11) 0.0056(12) 0.0017(12)
C10 0.0254(15) 0.0175(14) 0.0240(15) -0.0008(11) 0.0072(12) 0.0001(12)
C11 0.0277(15) 0.0157(14) 0.0242(15) -0.0017(11) 0.0076(12) 0.0012(11)
C12 0.0242(15) 0.0202(15) 0.0254(15) -0.0004(12) 0.0107(12) 0.0031(12)
C13 0.0178(13) 0.0201(14) 0.0211(14) 0.0009(11) 0.0047(11) -0.0007(11)
C14 0.0262(15) 0.0253(16) 0.0234(15) -0.0002(12) 0.0094(12) -0.0013(12)
C15 0.0248(14) 0.0192(14) 0.0220(14) 0.0001(12) 0.0091(12) 0.0020(12)
C16 0.0256(15) 0.0192(15) 0.0269(15) -0.0017(12) 0.0119(12) 0.0052(12)
C17 0.0271(17) 0.0260(19) 0.042(2) -0.0085(16) 0.0122(16) -0.0015(14)
C18 0.0276(17) 0.034(2) 0.050(2) -0.0049(18) 0.0159(16) -0.0030(15)
C19 0.0306(16) 0.0273(17) 0.0405(19) 0.0036(14) 0.0199(15) 0.0071(13)
C20 0.0381(17) 0.0199(14) 0.0261(16) -0.0003(13) 0.0166(14) 0.0076(13)
C21 0.0257(14) 0.0155(13) 0.0254(15) -0.0010(12) 0.0103(12) 0.0019(11)
C22 0.0369(16) 0.0232(16) 0.0271(14) -0.0048(15) 0.0115(12) -0.0078(15)
C23 0.0250(15) 0.0345(19) 0.0264(16) 0.0002(13) 0.0139(13) -0.0018(13)
C24 0.0327(17) 0.0327(18) 0.0351(18) 0.0023(15) 0.0151(15) -0.0042(15)
C25 0.047(2) 0.041(2) 0.056(3) 0.0179(19) 0.029(2) 0.0054(18)
C26 0.038(2) 0.084(4) 0.046(3) 0.034(3) 0.0170(19) 0.009(2)
C27 0.042(2) 0.081(3) 0.0262(19) 0.007(2) 0.0098(17) -0.007(2)
C28 0.0410(18) 0.043(3) 0.0278(16) -0.0028(15) 0.0151(14) -0.0085(16)
C29 0.0325(18) 0.0239(16) 0.0230(15) 0.0014(12) 0.0111(13) 0.0056(13)
C30 0.0296(16) 0.0176(14) 0.0278(17) 0.0010(12) 0.0102(13) 0.0007(12)
C31 0.0359(15) 0.0195(14) 0.0259(13) 0.0027(14) 0.0098(12) 0.0030(14)
C32 0.054(2) 0.0265(18) 0.046(2) 0.0135(16) 0.0259(19) 0.0163(17)
C33 0.044(2) 0.0212(17) 0.040(2) 0.0080(15) 0.0075(17) 0.0047(15)
C34 0.0443(18) 0.0376(18) 0.0355(16) 0.005(2) 0.0164(14) 0.005(2)
Cl1 0.0611(6) 0.0361(5) 0.0557(6) 0.0020(5) 0.0320(5) -0.0085(5)
Cl2 0.1190(11) 0.0431(6) 0.1071(11) -0.0245(7) 0.0926(10) -0.0232(7)

loop_
_atom_type_symbol
_atom_type_description
_atom_type_scat_dispersion_real
_atom_type_scat_dispersion_imag
_atom_type_scat_source
C C 0.0033 0.0016 'International Tables Vol C Tables 4.2.6.8 and 6.1.1.4'
H H 0.0000 0.0000 'International Tables Vol C Tables 4.2.6.8 and 6.1.1.4'
N N 0.0061 0.0033 'International Tables Vol C Tables 4.2.6.8 and 6.1.1.4'
Cl Cl 0.1484 0.1585 'International Tables Vol C Tables 4.2.6.8 and 6.1.1.4'
Br Br -0.2901 2.4595 'International Tables Vol C Tables 4.2.6.8 and 6.1.1.4'

loop_
_geom_angle_atom_site_label_1
_geom_angle_atom_site_label_2
_geom_angle_atom_site_label_3
_geom_angle
C13 N1 C1 110.4(3)
C21 N2 C14 107.9(3)
C21 N2 C22 129.3(3)
C14 N2 C22 122.0(3)
N1 C1 C2 130.8(3)
N1 C1 C6 107.1(3)
C2 C1 C6 122.1(3)
C3 C2 C1 117.8(3)
C2 C3 C4 121.1(3)
C5 C4 C3 121.2(3)
C4 C5 C6 118.8(3)
C5 C6 C1 119.0(3)
C5 C6 C7 134.5(3)
C1 C6 C7 106.5(3)
C13 C7 C6 107.3(3)
C13 C7 C8 127.1(3)
C6 C7 C8 125.5(3)
C7 C8 C9 115.8(3)
C29 C9 C30 106.5(3)
C29 C9 C8 110.9(3)
C30 C9 C8 104.8(2)
C29 C9 C10 109.2(2)
C30 C9 C10 110.2(3)
C8 C9 C10 114.9(2)
C11 C10 C31 110.5(2)
C11 C10 C9 113.6(2)
C31 C10 C9 110.1(3)
C10 C11 C12 117.8(2)
C13 C12 C15 112.0(3)
C13 C12 C11 111.7(2)
C15 C12 C11 110.7(3)
N1 C13 C7 108.7(3)
N1 C13 C12 122.0(3)
C7 C13 C12 129.3(3)
C15 C14 N2 111.4(3)
C14 C15 C16 106.3(3)
C14 C15 C12 127.7(3)
C16 C15 C12 126.0(3)
C17 C16 C21 120.6(3)
C17 C16 C15 132.4(3)
C21 C16 C15 107.0(3)
C18 C17 C16 119.0(3)
C17 C18 C19 120.6(3)
C20 C19 C18 121.0(3)
C19 C20 C21 120.1(3)
C19 C20 Br1 117.4(2)
C21 C20 Br1 122.5(3)
N2 C21 C20 133.9(3)
N2 C21 C16 107.5(3)
C20 C21 C16 118.6(3)
N2 C22 C23 114.3(3)
C24 C23 C28 118.8(3)
C24 C23 C22 122.6(3)
C28 C23 C22 118.5(3)
C23 C24 C25 120.9(4)
C26 C25 C24 119.2(4)
C27 C26 C25 120.5(4)
C26 C27 C28 120.2(4)
C27 C28 C23 120.3(4)
N3 C29 C9 177.5(4)
N4 C30 C9 174.8(3)
C32 C31 C10 114.7(3)
C33 C32 C31 112.6(3)
Cl2 C34 Cl1 109.6(2)

loop_
_geom_bond_atom_site_label_1
_geom_bond_atom_site_label_2
_geom_bond_distance
Br1 C20 1.899(3)
N1 C13 1.367(4)
N1 C1 1.373(4)
N2 C21 1.377(4)
N2 C14 1.379(4)
N2 C22 1.454(4)
N3 C29 1.132(4)
N4 C30 1.137(5)
C1 C2 1.390(4)
C1 C6 1.411(4)
C2 C3 1.377(5)
C3 C4 1.403(5)
C4 C5 1.379(5)
C5 C6 1.401(4)
C6 C7 1.440(4)
C7 C13 1.371(4)
C7 C8 1.500(4)
C8 C9 1.551(4)
C9 C29 1.482(4)
C9 C30 1.488(4)
C9 C10 1.563(4)
C10 C11 1.537(4)
C10 C31 1.538(5)
C11 C12 1.539(4)
C12 C13 1.503(4)
C12 C15 1.518(4)
C14 C15 1.354(4)
C15 C16 1.432(4)
C16 C17 1.396(5)
C16 C21 1.426(4)
C17 C18 1.378(5)
C18 C19 1.400(5)
C19 C20 1.368(5)
C20 C21 1.399(4)
C22 C23 1.512(5)
C23 C24 1.375(5)
C23 C28 1.394(5)
C24 C25 1.402(5)
C25 C26 1.379(7)
C26 C27 1.369(8)
C27 C28 1.389(6)
C31 C32 1.524(5)
C32 C33 1.511(5)
C34 Cl2 1.741(4)
C34 Cl1 1.752(4)
